data_7124678
loop_
_publ_author_name
'Briones, John F.'
'Basarab, Gregory S.'

_publ_section_title
;
 Expedient synthesis of tetrahydroquinoline-3-spirohydantoin derivatives
 via the Lewis acid-catalyzed tert-amino effect reaction.
;
_journal_issue 55
_journal_name_full 'Chemical communications (Cambridge, England)'
_journal_page_first 8541
_journal_page_last 8544
_journal_paper_doi 10.1039/c6cc03600g
_journal_volume 52
_journal_year 2016
_chemical_formula_sum 'C19 H20 N2 O4'
_chemical_formula_weight 340.37
_chemical_name_systematic en07310-73
_space_group_IT_number 14
_space_group_name_Hall '-P 2yn'
_space_group_name_H-M_alt 'P 1 21/n 1'
_symmetry_cell_setting monoclinic
_symmetry_space_group_name_H-M 'P 1 21/n 1'
_atom_sites_solution_hydrogens geom
_atom_sites_solution_primary direct
_atom_sites_solution_secondary difmap
_audit_creation_method SHELXL-97
_audit_update_record
;
2015-11-16 deposited with the CCDC.
2016-06-03 downloaded from the CCDC.
;
_cell_angle_alpha 90.00
_cell_angle_beta 96.8950(10)
_cell_angle_gamma 90.00
_cell_formula_units_Z 4
_cell_length_a 7.7910(4)
_cell_length_b 13.1164(6)
_cell_length_c 16.9526(8)
_cell_measurement_reflns_used 5922
_cell_measurement_temperature 296(2)
_cell_measurement_theta_max 24.14
_cell_measurement_theta_min 2.42
_cell_volume 1719.86(14)
_computing_cell_refinement 'Bruker SMART'
_computing_data_collection 'Bruker SMART'
_computing_data_reduction 'Bruker SAINT'
_computing_molecular_graphics 'Bruker SHELXTL'
_computing_publication_material 'Bruker SHELXTL'
_computing_structure_refinement 'SHELXL-97 (Sheldrick, 1997)'
_computing_structure_solution 'SHELXS-97 (Sheldrick, 1990)'
_diffrn_ambient_temperature 296(2)
_diffrn_measured_fraction_theta_full 0.999
_diffrn_measured_fraction_theta_max 0.999
_diffrn_measurement_device_type 'CCD area detector'
_diffrn_measurement_method 'phi and omega scans'
_diffrn_radiation_monochromator graphite
_diffrn_radiation_source 'fine-focus sealed tube'
_diffrn_radiation_type MoK\a
_diffrn_radiation_wavelength 0.71073
_diffrn_reflns_av_R_equivalents 0.0306
_diffrn_reflns_av_sigmaI/netI 0.0232
_diffrn_reflns_limit_h_max 11
_diffrn_reflns_limit_h_min -11
_diffrn_reflns_limit_k_max 18
_diffrn_reflns_limit_k_min -18
_diffrn_reflns_limit_l_max 24
_diffrn_reflns_limit_l_min -24
_diffrn_reflns_number 27526
_diffrn_reflns_theta_full 30.57
_diffrn_reflns_theta_max 30.57
_diffrn_reflns_theta_min 1.97
_exptl_absorpt_coefficient_mu 0.093
_exptl_absorpt_correction_type none
_exptl_crystal_colour Yellow
_exptl_crystal_density_diffrn 1.315
_exptl_crystal_density_meas 0
_exptl_crystal_density_method 'not measured'
_exptl_crystal_description Prismatic
_exptl_crystal_F_000 720
_exptl_crystal_recrystallization_method 'Re-crystallisation from solvent: '
_exptl_crystal_size_max 0.28
_exptl_crystal_size_mid 0.16
_exptl_crystal_size_min 0.10
_refine_diff_density_max 0.357
_refine_diff_density_min -0.276
_refine_diff_density_rms 0.041
_refine_ls_extinction_method none
_refine_ls_goodness_of_fit_ref 1.048
_refine_ls_hydrogen_treatment mixed
_refine_ls_matrix_type full
_refine_ls_number_parameters 226
_refine_ls_number_reflns 5271
_refine_ls_number_restraints 0
_refine_ls_restrained_S_all 1.048
_refine_ls_R_factor_all 0.0798
_refine_ls_R_factor_gt 0.0515
_refine_ls_shift/su_max 0.000
_refine_ls_shift/su_mean 0.000
_refine_ls_structure_factor_coef Fsqd
_refine_ls_weighting_details 'calc w=1/[\s^2^(Fo^2^)+(0.0730P)^2^+0.4280P] where P=(Fo^2^+2Fc^2^)/3'
_refine_ls_weighting_scheme calc
_refine_ls_wR_factor_gt 0.1438
_refine_ls_wR_factor_ref 0.1659
_reflns_number_gt 3532
_reflns_number_total 5271
_reflns_threshold_expression >2sigma(I)
_cod_data_source_file c6cc03600g2.cif
_cod_data_source_block en07310-73
_cod_depositor_comments
;
The following automatic conversions were performed:

data item '_symmetry_cell_setting' value 'Monoclinic' was changed to
'monoclinic' in accordance with the
/home/saulius/struct/COD-crude-data/automatic-downloads/DataCite-retrospective/RSC/depositions/lib/dictionaries/cif_core.dic
dictionary named 'cif_core.dic' version 2.4.2 last updated on
2011-04-26.

Automatic conversion script
Id: cif_fix_values 6909 2019-04-08 15:41:33Z antanas 
;
_cod_original_cell_volume 1719.85(14)
_cod_original_sg_symbol_H-M P2(1)/n
_cod_database_code 7124678

loop_
_symmetry_equiv_pos_as_xyz
'x, y, z'
'-x+1/2, y+1/2, -z+1/2'
'-x, -y, -z'
'x-1/2, -y-1/2, z-1/2'

loop_
_atom_site_label
_atom_site_type_symbol
_atom_site_fract_x
_atom_site_fract_y
_atom_site_fract_z
_atom_site_U_iso_or_equiv
_atom_site_adp_type
_atom_site_occupancy
_atom_site_symmetry_multiplicity
_atom_site_calc_flag
_atom_site_refinement_flags
O1 O 0.44072(19) 0.69842(13) 0.23788(8) 0.0723(4) Uani 1 1 d .
O2 O 0.64491(19) 0.69177(17) 0.16474(10) 0.0948(6) Uani 1 1 d .
O3 O 0.33723(17) 0.66457(9) -0.02425(7) 0.0547(3) Uani 1 1 d .
O4 O 0.3292(2) 0.56238(9) 0.08126(9) 0.0723(4) Uani 1 1 d .
N1 N 0.21924(17) 0.87782(10) 0.16585(8) 0.0455(3) Uani 1 1 d .
N2 N 0.49657(19) 0.70873(11) 0.17494(8) 0.0509(3) Uani 1 1 d .
C1 C 0.4638(2) 0.82751(11) 0.06087(9) 0.0405(3) Uani 1 1 d .
H1A H 0.5753 0.8041 0.0481 0.049 Uiso 1 1 calc R
H1B H 0.3942 0.8464 0.0117 0.049 Uiso 1 1 calc R
C2 C 0.48807(18) 0.91848(11) 0.11468(8) 0.0386(3) Uani 1 1 d .
C3 C 0.6307(2) 0.98169(13) 0.11460(10) 0.0493(4) Uani 1 1 d .
H3A H 0.7128 0.9670 0.0807 0.059 Uiso 1 1 calc R
C4 C 0.6539(2) 1.06593(14) 0.16362(12) 0.0578(4) Uani 1 1 d .
H4A H 0.7490 1.1084 0.1622 0.069 Uiso 1 1 calc R
C5 C 0.5335(2) 1.08564(13) 0.21451(11) 0.0558(4) Uani 1 1 d .
H5A H 0.5482 1.1420 0.2480 0.067 Uiso 1 1 calc R
C6 C 0.3912(2) 1.02379(12) 0.21708(10) 0.0475(4) Uani 1 1 d .
H6A H 0.3122 1.0384 0.2525 0.057 Uiso 1 1 calc R
C7 C 0.36469(18) 0.93888(11) 0.16656(8) 0.0375(3) Uani 1 1 d .
C8 C 0.0937(2) 0.89671(16) 0.22055(12) 0.0596(5) Uani 1 1 d .
H8A H 0.1125 0.9633 0.2435 0.089 Uiso 1 1 calc R
H8B H 0.1062 0.8463 0.2619 0.089 Uiso 1 1 calc R
H8C H -0.0207 0.8931 0.1925 0.089 Uiso 1 1 calc R
C9 C 0.20185(18) 0.77832(11) 0.12706(8) 0.0382(3) Uani 1 1 d .
H9A H 0.1692 0.7292 0.1662 0.046 Uiso 1 1 calc R
C10 C 0.06010(18) 0.77730(11) 0.05701(8) 0.0383(3) Uani 1 1 d .
C11 C -0.0437(2) 0.69173(13) 0.04254(11) 0.0492(4) Uani 1 1 d .
H11A H -0.0301 0.6368 0.0774 0.059 Uiso 1 1 calc R
C12 C -0.1676(2) 0.68740(16) -0.02339(12) 0.0601(5) Uani 1 1 d .
H12A H -0.2355 0.6294 -0.0329 0.072 Uiso 1 1 calc R
C13 C -0.1902(2) 0.76880(17) -0.07475(11) 0.0622(5) Uani 1 1 d .
H13A H -0.2728 0.7657 -0.1191 0.075 Uiso 1 1 calc R
C14 C -0.0903(3) 0.85470(15) -0.06022(11) 0.0584(5) Uani 1 1 d .
H14A H -0.1062 0.9100 -0.0947 0.070 Uiso 1 1 calc R
C15 C 0.0338(2) 0.85944(12) 0.00538(10) 0.0472(4) Uani 1 1 d .
H15A H 0.1000 0.9181 0.0149 0.057 Uiso 1 1 calc R
C16 C 0.37519(19) 0.74247(11) 0.10109(8) 0.0383(3) Uani 1 1 d .
C17 C 0.3463(2) 0.64470(12) 0.05197(10) 0.0470(4) Uani 1 1 d .
C18 C 0.2853(3) 0.58193(16) -0.07991(13) 0.0729(6) Uani 1 1 d .
H18A H 0.1887 0.5445 -0.0630 0.087 Uiso 1 1 calc R
H18B H 0.3806 0.5350 -0.0828 0.087 Uiso 1 1 calc R
C19 C 0.2348(4) 0.6301(2) -0.15787(14) 0.0907(8) Uani 1 1 d .
H19A H 0.1994 0.5784 -0.1965 0.136 Uiso 1 1 calc R
H19B H 0.3315 0.6668 -0.1738 0.136 Uiso 1 1 calc R
H19C H 0.1407 0.6763 -0.1540 0.136 Uiso 1 1 calc R

loop_
_atom_site_aniso_label
_atom_site_aniso_U_11
_atom_site_aniso_U_22
_atom_site_aniso_U_33
_atom_site_aniso_U_23
_atom_site_aniso_U_13
_atom_site_aniso_U_12
O1 0.0702(9) 0.1007(12) 0.0438(7) 0.0198(7) -0.0018(6) 0.0059(8)
O2 0.0542(8) 0.1477(17) 0.0814(11) 0.0327(11) 0.0037(7) 0.0419(10)
O3 0.0715(8) 0.0447(6) 0.0467(6) -0.0122(5) 0.0020(5) 0.0016(6)
O4 0.1042(11) 0.0347(6) 0.0753(9) 0.0038(6) -0.0007(8) 0.0048(7)
N1 0.0426(7) 0.0481(7) 0.0474(7) -0.0120(6) 0.0122(5) -0.0033(5)
N2 0.0502(8) 0.0531(8) 0.0471(7) 0.0076(6) -0.0030(6) 0.0073(6)
C1 0.0424(7) 0.0424(7) 0.0373(7) -0.0017(6) 0.0076(6) 0.0003(6)
C2 0.0405(7) 0.0377(7) 0.0368(7) 0.0022(5) 0.0012(5) 0.0014(6)
C3 0.0456(8) 0.0501(9) 0.0524(9) 0.0028(7) 0.0062(7) -0.0052(7)
C4 0.0544(10) 0.0482(9) 0.0686(11) -0.0009(8) -0.0022(8) -0.0112(8)
C5 0.0578(10) 0.0444(9) 0.0614(10) -0.0128(8) -0.0084(8) 0.0001(7)
C6 0.0486(9) 0.0462(8) 0.0457(8) -0.0088(7) -0.0025(6) 0.0074(7)
C7 0.0380(7) 0.0373(7) 0.0356(7) 0.0005(5) -0.0016(5) 0.0045(5)
C8 0.0543(10) 0.0669(12) 0.0612(11) -0.0117(9) 0.0223(8) 0.0000(8)
C9 0.0394(7) 0.0373(7) 0.0380(7) 0.0022(5) 0.0046(5) -0.0012(5)
C10 0.0366(7) 0.0381(7) 0.0406(7) 0.0007(5) 0.0055(5) 0.0024(5)
C11 0.0450(8) 0.0455(8) 0.0568(9) 0.0019(7) 0.0048(7) -0.0048(7)
C12 0.0466(9) 0.0623(11) 0.0694(12) -0.0119(9) -0.0013(8) -0.0080(8)
C13 0.0511(10) 0.0780(13) 0.0538(10) -0.0123(9) -0.0084(8) 0.0096(9)
C14 0.0635(11) 0.0586(10) 0.0506(10) 0.0064(8) -0.0034(8) 0.0171(9)
C15 0.0495(9) 0.0402(8) 0.0506(9) 0.0041(6) 0.0013(7) 0.0049(6)
C16 0.0409(7) 0.0364(7) 0.0365(7) 0.0014(5) 0.0001(5) 0.0046(5)
C17 0.0496(9) 0.0376(8) 0.0525(9) -0.0018(6) 0.0004(7) 0.0088(6)
C18 0.0937(16) 0.0529(11) 0.0680(12) -0.0266(9) -0.0073(11) 0.0074(10)
C19 0.114(2) 0.1009(19) 0.0564(12) -0.0271(12) 0.0049(12) -0.0233(16)

loop_
_atom_type_symbol
_atom_type_description
_atom_type_scat_dispersion_real
_atom_type_scat_dispersion_imag
_atom_type_scat_source
C C 0.0033 0.0016 'International Tables Vol C Tables 4.2.6.8 and 6.1.1.4'
H H 0.0000 0.0000 'International Tables Vol C Tables 4.2.6.8 and 6.1.1.4'
N N 0.0061 0.0033 'International Tables Vol C Tables 4.2.6.8 and 6.1.1.4'
O O 0.0106 0.0060 'International Tables Vol C Tables 4.2.6.8 and 6.1.1.4'

loop_
_geom_angle_atom_site_label_1
_geom_angle_atom_site_label_2
_geom_angle_atom_site_label_3
_geom_angle
C17 O3 C18 117.81(15)
C7 N1 C8 120.66(13)
C7 N1 C9 123.48(12)
C8 N1 C9 114.09(13)
O1 N2 O2 123.89(15)
O1 N2 C16 119.95(14)
O2 N2 C16 116.14(14)
C2 C1 C16 110.04(12)
C3 C2 C7 119.71(14)
C3 C2 C1 121.17(14)
C7 C2 C1 119.12(13)
C4 C3 C2 121.64(16)
C5 C4 C3 118.61(16)
C4 C5 C6 121.44(16)
C5 C6 C7 120.48(16)
N1 C7 C2 120.31(13)
N1 C7 C6 121.56(14)
C2 C7 C6 118.11(14)
N1 C9 C10 112.25(12)
N1 C9 C16 111.33(12)
C10 C9 C16 110.65(11)
C15 C10 C11 118.52(14)
C15 C10 C9 121.60(13)
C11 C10 C9 119.86(13)
C12 C11 C10 120.65(16)
C13 C12 C11 120.12(17)
C14 C13 C12 119.73(16)
C13 C14 C15 120.43(17)
C14 C15 C10 120.53(16)
C1 C16 C17 114.64(12)
C1 C16 N2 107.97(12)
C17 C16 N2 103.73(12)
C1 C16 C9 111.44(12)
C17 C16 C9 109.50(12)
N2 C16 C9 109.18(11)
O4 C17 O3 126.13(16)
O4 C17 C16 122.95(15)
O3 C17 C16 110.88(13)
O3 C18 C19 106.51(18)

loop_
_geom_bond_atom_site_label_1
_geom_bond_atom_site_label_2
_geom_bond_distance
O1 N2 1.2074(19)
O2 N2 1.210(2)
O3 C17 1.312(2)
O3 C18 1.462(2)
O4 C17 1.203(2)
N1 C7 1.3865(19)
N1 C8 1.447(2)
N1 C9 1.4604(19)
N2 C16 1.5405(19)
C1 C2 1.500(2)
C1 C16 1.516(2)
C2 C3 1.387(2)
C2 C7 1.404(2)
C3 C4 1.381(3)
C4 C5 1.373(3)
C5 C6 1.378(3)
C6 C7 1.405(2)
C9 C10 1.522(2)
C9 C16 1.543(2)
C10 C15 1.388(2)
C10 C11 1.388(2)
C11 C12 1.388(2)
C12 C13 1.376(3)
C13 C14 1.375(3)
C14 C15 1.384(2)
C16 C17 1.531(2)
C18 C19 1.475(4)

loop_
_geom_torsion_atom_site_label_1
_geom_torsion_atom_site_label_2
_geom_torsion_atom_site_label_3
_geom_torsion_atom_site_label_4
_geom_torsion
C16 C1 C2 C3 146.62(14)
C16 C1 C2 C7 -32.65(18)
C7 C2 C3 C4 -1.1(2)
C1 C2 C3 C4 179.67(15)
C2 C3 C4 C5 1.3(3)
C3 C4 C5 C6 -0.4(3)
C4 C5 C6 C7 -0.7(3)
C8 N1 C7 C2 178.38(15)
C9 N1 C7 C2 14.5(2)
C8 N1 C7 C6 -3.3(2)
C9 N1 C7 C6 -167.20(14)
C3 C2 C7 N1 178.37(14)
C1 C2 C7 N1 -2.4(2)
C3 C2 C7 C6 0.0(2)
C1 C2 C7 C6 179.25(13)
C5 C6 C7 N1 -177.47(15)
C5 C6 C7 C2 0.9(2)
C7 N1 C9 C10 -114.38(15)
C8 N1 C9 C10 80.74(17)
C7 N1 C9 C16 10.28(19)
C8 N1 C9 C16 -154.59(14)
N1 C9 C10 C15 39.36(19)
C16 C9 C10 C15 -85.68(17)
N1 C9 C10 C11 -142.22(14)
C16 C9 C10 C11 92.74(16)
C15 C10 C11 C12 1.8(2)
C9 C10 C11 C12 -176.65(15)
C10 C11 C12 C13 -0.8(3)
C11 C12 C13 C14 -0.4(3)
C12 C13 C14 C15 0.5(3)
C13 C14 C15 C10 0.6(3)
C11 C10 C15 C14 -1.7(2)
C9 C10 C15 C14 176.74(15)
C2 C1 C16 C17 -179.03(12)
C2 C1 C16 N2 -64.00(15)
C2 C1 C16 C9 55.90(15)
O1 N2 C16 C1 132.59(17)
O2 N2 C16 C1 -49.1(2)
O1 N2 C16 C17 -105.38(18)
O2 N2 C16 C17 73.0(2)
O1 N2 C16 C9 11.3(2)
O2 N2 C16 C9 -170.38(17)
N1 C9 C16 C1 -45.24(16)
C10 C9 C16 C1 80.32(14)
N1 C9 C16 C17 -173.13(12)
C10 C9 C16 C17 -47.57(15)
N1 C9 C16 N2 73.94(15)
C10 C9 C16 N2 -160.50(12)
C18 O3 C17 O4 6.3(3)
C18 O3 C17 C16 -171.39(15)
C1 C16 C17 O4 156.34(17)
N2 C16 C17 O4 38.9(2)
C9 C16 C17 O4 -77.6(2)
C1 C16 C17 O3 -25.87(18)
N2 C16 C17 O3 -143.35(13)
C9 C16 C17 O3 100.21(15)
C17 O3 C18 C19 163.28(19)
